data_4501200
loop_
_publ_author_name
'Adelani, Pius O.'
'Albrecht-Schmitt, Thomas E.'

_publ_section_title
;
 Syntheses of Uranyl Diphosphonate Compounds Using Encapsulated Cations as
 Structure Directing Agents
;
_journal_issue 9
_journal_name_full 'Crystal Growth &amp; Design'
_journal_page_first 4227
_journal_paper_doi 10.1021/cg200872a
_journal_volume 11
_journal_year 2011
_chemical_formula_moiety 'C22 H12 O27 P6 U3'
_chemical_formula_sum 'C22 H12 O27 P6 U3'
_chemical_formula_weight 1608.23
_chemical_name_systematic
; 
 ? 
;
_space_group_IT_number 2
_symmetry_cell_setting triclinic
_symmetry_space_group_name_Hall '-P 1'
_symmetry_space_group_name_H-M 'P -1'
_atom_sites_solution_hydrogens geom
_atom_sites_solution_primary direct
_atom_sites_solution_secondary difmap
_audit_creation_method SHELXL-97
_cell_angle_alpha 111.964(4)
_cell_angle_beta 107.146(4)
_cell_angle_gamma 105.977(4)
_cell_formula_units_Z 1
_cell_length_a 10.089(3)
_cell_length_b 11.712(4)
_cell_length_c 11.803(4)
_cell_measurement_reflns_used 7039
_cell_measurement_temperature 100(2)
_cell_measurement_theta_max 24.11
_cell_measurement_theta_min 2.34
_cell_volume 1112.9(6)
_computing_cell_refinement 'Bruker SAINT'
_computing_data_collection 'Bruker APEX2'
_computing_data_reduction 'Bruker SAINT'
_computing_molecular_graphics 'Bruker SHELXTL'
_computing_publication_material 'Bruker SHELXTL'
_computing_structure_refinement 'SHELXL-97 (Sheldrick, 1997)'
_computing_structure_solution 'SHELXS-97 (Sheldrick, 1990)'
_diffrn_ambient_temperature 100(2)
_diffrn_measured_fraction_theta_full 0.980
_diffrn_measured_fraction_theta_max 0.980
_diffrn_measurement_device_type 'Bruker APEX-II CCD'
_diffrn_measurement_method '\f and \w scans'
_diffrn_radiation_monochromator graphite
_diffrn_radiation_source 'fine-focus sealed tube'
_diffrn_radiation_type MoK\a
_diffrn_radiation_wavelength 0.71073
_diffrn_reflns_av_R_equivalents 0.0545
_diffrn_reflns_av_sigmaI/netI 0.0438
_diffrn_reflns_limit_h_max 11
_diffrn_reflns_limit_h_min -11
_diffrn_reflns_limit_k_max 13
_diffrn_reflns_limit_k_min -13
_diffrn_reflns_limit_l_max 13
_diffrn_reflns_limit_l_min -13
_diffrn_reflns_number 17282
_diffrn_reflns_theta_full 24.21
_diffrn_reflns_theta_max 24.21
_diffrn_reflns_theta_min 2.08
_diffrn_standards_number 0
_exptl_absorpt_coefficient_mu 11.187
_exptl_absorpt_correction_T_max 0.7450
_exptl_absorpt_correction_T_min 0.5595
_exptl_absorpt_correction_type multi-scan
_exptl_absorpt_process_details SHELXPREP
_exptl_crystal_colour yellow
_exptl_crystal_density_diffrn 2.400
_exptl_crystal_density_method 'not measured'
_exptl_crystal_description blade
_exptl_crystal_F_000 726
_exptl_crystal_size_max 0.144
_exptl_crystal_size_mid 0.043
_exptl_crystal_size_min 0.035
_refine_diff_density_max 4.938
_refine_diff_density_min -4.256
_refine_diff_density_rms 0.304
_refine_ls_extinction_method none
_refine_ls_goodness_of_fit_ref 1.297
_refine_ls_hydrogen_treatment constr
_refine_ls_matrix_type full
_refine_ls_number_parameters 295
_refine_ls_number_reflns 3535
_refine_ls_number_restraints 24
_refine_ls_restrained_S_all 1.295
_refine_ls_R_factor_all 0.0805
_refine_ls_R_factor_gt 0.0583
_refine_ls_shift/su_max 0.000
_refine_ls_shift/su_mean 0.000
_refine_ls_structure_factor_coef Fsqd
_refine_ls_weighting_details 'calc w=1/[\s^2^(Fo^2^)+(0.1018P)^2^+0.0000P] where P=(Fo^2^+2Fc^2^)/3'
_refine_ls_weighting_scheme calc
_refine_ls_wR_factor_gt 0.1594
_refine_ls_wR_factor_ref 0.1761
_reflns_number_gt 2854
_reflns_number_total 3535
_reflns_threshold_expression >2sigma(I)
_cod_data_source_file cg200872a_si_001.cif
_cod_data_source_block p-1
_cod_database_code 4501200

loop_
_symmetry_equiv_pos_as_xyz
'x, y, z'
'-x, -y, -z'

loop_
_atom_site_label
_atom_site_type_symbol
_atom_site_fract_x
_atom_site_fract_y
_atom_site_fract_z
_atom_site_U_iso_or_equiv
_atom_site_adp_type
_atom_site_occupancy
_atom_site_symmetry_multiplicity
_atom_site_calc_flag
_atom_site_refinement_flags
_atom_site_disorder_assembly
_atom_site_disorder_group
U1 U 1.0000 0.0000 0.0000 0.0459(3) Uani 1 2 d S . .
U2 U 1.0000 0.5000 0.5000 0.0379(3) Uani 1 2 d S . .
U3 U 0.5000 0.5000 0.0000 0.0332(3) Uani 1 2 d S . .
P1 P 0.8893(5) -0.2656(4) 0.0908(5) 0.0491(11) Uani 1 1 d . . .
P2 P 0.8435(5) 0.1444(4) 0.2342(4) 0.0478(11) Uani 1 1 d . . .
P3 P 0.6971(5) 0.5922(5) 0.3570(4) 0.0461(10) Uani 1 1 d . . .
O1 O 0.8144(13) -0.0447(15) -0.1160(15) 0.078(4) Uani 1 1 d . . .
O2 O 0.8644(14) 0.4352(13) 0.5499(13) 0.066(3) Uani 1 1 d . . .
O3 O 0.5718(13) 0.3847(11) -0.0630(13) 0.056(3) Uani 1 1 d . . .
O4 O 0.9011(17) -0.1949(12) 0.0065(15) 0.072(4) Uani 1 1 d . . .
O5 O 0.7300(13) -0.3204(11) 0.0761(13) 0.054(3) Uani 1 1 d . . .
O6 O 1.0039(17) -0.1672(14) 0.2475(14) 0.089(5) Uani 1 1 d . . .
O7 O 0.9500(12) 0.1065(12) 0.1784(12) 0.063(3) Uani 1 1 d . . .
O8 O 0.8946(15) 0.2979(11) 0.3030(12) 0.067(4) Uani 1 1 d . . .
O9 O 0.8334(17) 0.0871(16) 0.3326(13) 0.091(5) Uani 1 1 d . . .
O10 O 0.8444(12) 0.5779(14) 0.3975(12) 0.057(3) Uani 1 1 d . . .
O11 O 0.5981(14) 0.5086(12) 0.2033(11) 0.066(4) Uani 1 1 d . . .
O12 O 0.7365(19) 0.7463(14) 0.4127(17) 0.089(5) Uani 1 1 d . . .
O13 O 0.593(3) 1.072(3) 0.387(3) 0.081(8) Uani 0.50 1 d PU . 1
O14 O 0.482(3) 0.813(2) 0.404(2) 0.057(6) Uani 0.50 1 d PU A 1
O1W O 1.0000 0.0000 0.5000 0.177(15) Uani 1 2 d S B 1
C1 C 0.9500(15) -0.3976(13) 0.0392(16) 0.035(3) Uani 1 1 d . . .
C2 C 0.9934(18) -0.4256(15) -0.0677(16) 0.044(4) Uani 1 1 d . . .
H2A H 0.9913 -0.3747 -0.1121 0.053 Uiso 1 1 calc R . .
C3 C 0.9608(18) -0.4707(15) 0.1061(18) 0.045(4) Uani 1 1 d . . .
H3A H 0.9368 -0.4500 0.1794 0.054 Uiso 1 1 calc R . .
C4 C 0.6497(16) 0.0638(14) 0.1008(15) 0.035(3) Uani 1 1 d . . .
C5 C 0.5772(19) 0.1417(15) 0.0754(15) 0.045(4) Uani 1 1 d . . .
H5A H 0.6276 0.2367 0.1264 0.054 Uiso 1 1 calc R . .
C6 C 0.5730(19) -0.0754(15) 0.0282(16) 0.047(4) Uani 1 1 d . . .
H6A H 0.6218 -0.1270 0.0481 0.057 Uiso 1 1 calc R . .
C7 C 0.5856(16) 0.5391(15) 0.4373(15) 0.034(3) Uani 1 1 d . . .
C8 C 0.6464(18) 0.6087(16) 0.5785(16) 0.044(4) Uani 1 1 d . . .
H8A H 0.7431 0.6829 0.6306 0.053 Uiso 1 1 calc R . .
C9 C 0.4367(17) 0.4323(15) 0.3587(15) 0.041(4) Uani 1 1 d . . .
H9A H 0.3938 0.3890 0.2640 0.049 Uiso 1 1 calc R . .
C10 C 0.317(5) 0.905(4) 0.313(4) 0.063(10) Uani 0.50 1 d PU A 1
C11 C 0.377(5) 0.831(4) 0.275(5) 0.081(13) Uani 0.50 1 d P A 1
C12 C 0.385(7) 0.777(5) 0.451(5) 0.095(16) Uani 0.50 1 d P A 1
C13 C 0.447(6) 0.838(5) 0.578(5) 0.083(13) Uani 0.50 1 d PU . 1

loop_
_atom_site_aniso_label
_atom_site_aniso_U_11
_atom_site_aniso_U_22
_atom_site_aniso_U_33
_atom_site_aniso_U_23
_atom_site_aniso_U_13
_atom_site_aniso_U_12
U1 0.0410(5) 0.0217(4) 0.0730(7) 0.0192(4) 0.0321(5) 0.0096(4)
U2 0.0341(5) 0.0407(5) 0.0180(4) 0.0019(3) 0.0074(3) 0.0113(4)
U3 0.0366(5) 0.0488(5) 0.0341(5) 0.0318(4) 0.0205(4) 0.0237(4)
P1 0.050(3) 0.030(2) 0.069(3) 0.021(2) 0.034(2) 0.0158(19)
P2 0.039(2) 0.046(2) 0.032(2) 0.0050(18) 0.0056(19) 0.0162(19)
P3 0.040(2) 0.066(3) 0.043(2) 0.039(2) 0.019(2) 0.021(2)
O1 0.028(6) 0.098(10) 0.086(10) 0.036(8) 0.018(7) 0.020(7)
O2 0.059(8) 0.082(9) 0.076(9) 0.047(7) 0.041(7) 0.033(7)
O3 0.048(7) 0.060(7) 0.083(9) 0.035(6) 0.042(7) 0.038(6)
O4 0.104(11) 0.043(7) 0.105(11) 0.045(7) 0.070(10) 0.039(7)
O5 0.048(7) 0.051(6) 0.098(9) 0.049(7) 0.051(7) 0.031(5)
O6 0.088(10) 0.066(9) 0.069(9) 0.000(7) 0.021(8) 0.040(8)
O7 0.033(6) 0.058(7) 0.062(8) 0.002(6) 0.014(6) 0.021(6)
O8 0.075(9) 0.034(6) 0.046(7) -0.001(5) 0.002(6) 0.021(6)
O9 0.078(10) 0.117(12) 0.052(8) 0.051(8) 0.001(7) 0.025(9)
O10 0.040(6) 0.109(10) 0.057(7) 0.058(7) 0.030(6) 0.044(7)
O11 0.064(8) 0.073(8) 0.035(6) 0.032(6) 0.008(6) 0.004(6)
O12 0.112(12) 0.065(8) 0.120(12) 0.061(9) 0.076(11) 0.030(8)
O13 0.083(8) 0.080(8) 0.081(8) 0.045(5) 0.034(5) 0.032(4)
O14 0.060(7) 0.058(7) 0.056(7) 0.028(5) 0.034(5) 0.020(5)
O1W 0.12(3) 0.23(4) 0.22(4) 0.11(3) 0.09(3) 0.11(3)
C1 0.020(7) 0.024(7) 0.056(10) 0.014(7) 0.020(7) 0.007(6)
C2 0.041(9) 0.041(8) 0.052(10) 0.024(8) 0.024(8) 0.016(7)
C3 0.042(9) 0.039(8) 0.063(11) 0.023(8) 0.033(9) 0.023(7)
C4 0.024(7) 0.034(8) 0.039(9) 0.010(7) 0.017(7) 0.010(6)
C5 0.055(11) 0.030(8) 0.033(9) 0.007(7) 0.017(8) 0.011(7)
C6 0.044(10) 0.041(9) 0.040(9) 0.014(8) 0.008(8) 0.016(8)
C7 0.030(8) 0.051(9) 0.039(9) 0.031(7) 0.020(7) 0.024(7)
C8 0.037(9) 0.046(9) 0.041(9) 0.023(8) 0.013(7) 0.010(7)
C9 0.041(9) 0.047(9) 0.027(8) 0.016(7) 0.012(7) 0.016(7)
C10 0.063(10) 0.063(10) 0.063(10) 0.029(6) 0.027(5) 0.030(5)
C11 0.05(2) 0.05(2) 0.12(4) 0.03(2) 0.04(3) 0.010(19)
C12 0.15(5) 0.11(4) 0.07(3) 0.05(3) 0.05(3) 0.07(4)
C13 0.081(14) 0.084(13) 0.083(14) 0.038(8) 0.037(7) 0.037(7)

loop_
_atom_type_symbol
_atom_type_description
_atom_type_scat_dispersion_real
_atom_type_scat_dispersion_imag
_atom_type_scat_source
C C 0.0033 0.0016 'International Tables Vol C Tables 4.2.6.8 and 6.1.1.4'
H H 0.0000 0.0000 'International Tables Vol C Tables 4.2.6.8 and 6.1.1.4'
O O 0.0106 0.0060 'International Tables Vol C Tables 4.2.6.8 and 6.1.1.4'
P P 0.1023 0.0942 'International Tables Vol C Tables 4.2.6.8 and 6.1.1.4'
U U -9.6767 9.6646 'International Tables Vol C Tables 4.2.6.8 and 6.1.1.4'

loop_
_geom_angle_atom_site_label_1
_geom_angle_atom_site_label_2
_geom_angle_atom_site_label_3
_geom_angle
_geom_angle_site_symmetry_1
_geom_angle_site_symmetry_3
O1 U1 O1 179.999(1) . 2_755
O1 U1 O4 88.2(6) . .
O1 U1 O4 91.8(6) 2_755 .
O1 U1 O4 91.8(6) . 2_755
O1 U1 O4 88.2(6) 2_755 2_755
O4 U1 O4 180.0 . 2_755
O1 U1 O7 90.1(6) . .
O1 U1 O7 89.9(6) 2_755 .
O4 U1 O7 87.4(5) . .
O4 U1 O7 92.6(5) 2_755 .
O1 U1 O7 89.9(6) . 2_755
O1 U1 O7 90.1(6) 2_755 2_755
O4 U1 O7 92.6(5) . 2_755
O4 U1 O7 87.4(5) 2_755 2_755
O7 U1 O7 180.0(5) . 2_755
O2 U2 O2 180.000(3) . 2_766
O2 U2 O8 91.8(6) . .
O2 U2 O8 88.2(6) 2_766 .
O2 U2 O8 88.2(6) . 2_766
O2 U2 O8 91.8(6) 2_766 2_766
O8 U2 O8 179.999(3) . 2_766
O2 U2 O10 90.0(5) . .
O2 U2 O10 90.0(5) 2_766 .
O8 U2 O10 91.8(4) . .
O8 U2 O10 88.2(4) 2_766 .
O2 U2 O10 90.0(5) . 2_766
O2 U2 O10 90.0(5) 2_766 2_766
O8 U2 O10 88.2(4) . 2_766
O8 U2 O10 91.8(4) 2_766 2_766
O10 U2 O10 180.000(4) . 2_766
O3 U3 O3 179.999(1) 2_665 .
O3 U3 O11 91.3(6) 2_665 .
O3 U3 O11 88.7(6) . .
O3 U3 O11 88.7(6) 2_665 2_665
O3 U3 O11 91.3(6) . 2_665
O11 U3 O11 180.0(6) . 2_665
O3 U3 O5 89.6(5) 2_665 1_565
O3 U3 O5 90.4(5) . 1_565
O11 U3 O5 87.8(4) . 1_565
O11 U3 O5 92.2(4) 2_665 1_565
O3 U3 O5 90.4(5) 2_665 2_655
O3 U3 O5 89.6(5) . 2_655
O11 U3 O5 92.2(4) . 2_655
O11 U3 O5 87.8(4) 2_665 2_655
O5 U3 O5 179.998(1) 1_565 2_655
O5 P1 O4 111.1(8) . .
O5 P1 O6 108.6(8) . .
O4 P1 O6 112.5(9) . .
O5 P1 C1 111.4(6) . .
O4 P1 C1 108.8(7) . .
O6 P1 C1 104.3(7) . .
O7 P2 O8 111.3(8) . .
O7 P2 O9 108.8(9) . .
O8 P2 O9 112.3(8) . .
O7 P2 C4 111.2(6) . .
O8 P2 C4 107.7(7) . .
O9 P2 C4 105.4(8) . .
O10 P3 O11 111.6(8) . .
O10 P3 O12 108.7(9) . .
O11 P3 O12 111.9(8) . .
O10 P3 C7 111.7(6) . .
O11 P3 C7 108.3(7) . .
O12 P3 C7 104.5(7) . .
P1 O4 U1 148.7(9) . .
P1 O5 U3 151.3(7) . 1_545
P2 O7 U1 151.6(7) . .
P2 O8 U2 148.2(8) . .
P3 O10 U2 150.9(7) . .
P3 O11 U3 149.5(7) . .
C12 O14 C11 104(3) . .
C3 C1 C2 118.6(13) . .
C3 C1 P1 120.5(12) . .
C2 C1 P1 120.8(11) . .
C3 C2 C1 119.5(15) 2_745 .
C3 C2 H2A 120.2 2_745 .
C1 C2 H2A 120.2 . .
C1 C3 C2 121.8(15) . 2_745
C1 C3 H3A 119.1 . .
C2 C3 H3A 119.1 2_745 .
C6 C4 C5 120.1(14) . .
C6 C4 P2 119.4(12) . .
C5 C4 P2 120.5(11) . .
C4 C5 C6 118.7(13) . 2_655
C4 C5 H5A 120.7 . .
C6 C5 H5A 120.7 2_655 .
C4 C6 C5 121.2(15) . 2_655
C4 C6 H6A 119.4 . .
C5 C6 H6A 119.4 2_655 .
C8 C7 C9 120.0(13) . .
C8 C7 P3 119.3(11) . .
C9 C7 P3 120.7(11) . .
C9 C8 C7 119.9(14) 2_666 .
C9 C8 H8A 120.1 2_666 .
C7 C8 H8A 120.1 . .
C8 C9 C7 120.1(14) 2_666 .
C8 C9 H9A 120.0 2_666 .
C7 C9 H9A 120.0 . .
C10 C11 O14 111(4) . .
C13 C12 O14 112(5) . .
O13 C13 C12 106(5) 2_676 .

loop_
_geom_bond_atom_site_label_1
_geom_bond_atom_site_label_2
_geom_bond_distance
_geom_bond_site_symmetry_2
U1 O1 1.752(12) .
U1 O1 1.752(12) 2_755
U1 O4 2.267(11) .
U1 O4 2.267(11) 2_755
U1 O7 2.292(12) .
U1 O7 2.292(12) 2_755
U2 O2 1.741(12) .
U2 O2 1.741(12) 2_766
U2 O8 2.276(10) .
U2 O8 2.276(10) 2_766
U2 O10 2.292(11) .
U2 O10 2.292(11) 2_766
U3 O3 1.734(10) 2_665
U3 O3 1.734(10) .
U3 O11 2.261(10) .
U3 O11 2.261(10) 2_665
U3 O5 2.300(10) 1_565
U3 O5 2.300(10) 2_655
P1 O5 1.486(11) .
P1 O4 1.523(13) .
P1 O6 1.580(15) .
P1 C1 1.781(14) .
P2 O7 1.498(12) .
P2 O8 1.519(11) .
P2 O9 1.558(14) .
P2 C4 1.803(15) .
P3 O10 1.497(11) .
P3 O11 1.521(12) .
P3 O12 1.553(14) .
P3 C7 1.799(14) .
O5 U3 2.300(10) 1_545
O13 C13 1.20(5) 2_676
O14 C12 1.30(5) .
O14 C11 1.70(6) .
C1 C3 1.37(2) .
C1 C2 1.41(2) .
C2 C3 1.38(2) 2_745
C2 H2A 0.9300 .
C3 C2 1.38(2) 2_745
C3 H3A 0.9300 .
C4 C6 1.36(2) .
C4 C5 1.38(2) .
C5 C6 1.39(2) 2_655
C5 H5A 0.9300 .
C6 C5 1.39(2) 2_655
C6 H6A 0.9300 .
C7 C8 1.39(2) .
C7 C9 1.40(2) .
C8 C9 1.38(2) 2_666
C8 H8A 0.9300 .
C9 C8 1.38(2) 2_666
C9 H9A 0.9300 .
C10 C11 1.22(5) .
C12 C13 1.25(6) .
C13 O13 1.20(5) 2_676
